data_2221076
loop_
_publ_author_name
'Qi, Wei'
'Gao, Jing'
'Liang, Di'
'An, Zhe'

_publ_section_title
Bis[1-ethyl-6-fluoro-7-(4-methylpiperazin-1-yl)-4-oxo-1,4-dihydroquinoline-3-carboxylato-\k^2^<i>O</i>^3^,<i>O</i>^4^]copper(II)
_journal_coeditor_code HB2904
_journal_issue 3
_journal_name_full 'Acta Crystallographica Section E'
_journal_page_first m248
_journal_paper_doi 10.1107/S1600536809003584
_journal_volume 65
_journal_year 2009
_chemical_formula_iupac '[Cu (C17 H19 F N3 O3)2]'
_chemical_formula_moiety 'C34 H38 Cu F2 N6 O6'
_chemical_formula_sum 'C34 H38 Cu F2 N6 O6'
_chemical_formula_weight 728.24
_chemical_name_systematic
;
Bis[1-ethyl-6-fluoro-7-(4-methylpiperazin-1-yl)-4-oxo-1,4-dihydroquinoline-
3-carboxylato-\k^2^<i>O</i>^3^,<i>O</i>^4^]copper(II)
;
_space_group_IT_number 2
_symmetry_cell_setting triclinic
_symmetry_space_group_name_Hall '-P 1'
_symmetry_space_group_name_H-M 'P -1'
_atom_sites_solution_hydrogens geom
_atom_sites_solution_primary direct
_atom_sites_solution_secondary difmap
_audit_creation_method SHELXL-97
_cell_angle_alpha 95.22(3)
_cell_angle_beta 109.63(3)
_cell_angle_gamma 108.01(3)
_cell_formula_units_Z 1
_cell_length_a 8.5548(17)
_cell_length_b 10.253(2)
_cell_length_c 10.467(2)
_cell_measurement_reflns_used 7808
_cell_measurement_temperature 296(2)
_cell_measurement_theta_max 27.45
_cell_measurement_theta_min 3.13
_cell_volume 802.7(4)
_computing_cell_refinement 'SAINT (Bruker, 1998)'
_computing_data_collection 'SMART (Bruker, 1998)'
_computing_data_reduction 'SAINT (Bruker, 1998)'
_computing_molecular_graphics 'SHELXTL (Sheldrick, 2008)'
_computing_publication_material 'SHELXTL (Sheldrick, 2008)'
_computing_structure_refinement 'SHELXL97 (Sheldrick, 2008)'
_computing_structure_solution 'SHELXS97 (Sheldrick, 2008)'
_diffrn_ambient_temperature 296(2)
_diffrn_detector_area_resol_mean 0
_diffrn_measured_fraction_theta_full 0.991
_diffrn_measured_fraction_theta_max 0.991
_diffrn_measurement_device_type 'Bruker SMART CCD area-detector'
_diffrn_measurement_method '\f and \w'
_diffrn_radiation_monochromator graphite
_diffrn_radiation_source 'fine-focus sealed tube'
_diffrn_radiation_type MoK\a
_diffrn_radiation_wavelength 0.71073
_diffrn_reflns_av_R_equivalents 0.0216
_diffrn_reflns_av_sigmaI/netI 0.0282
_diffrn_reflns_limit_h_max 10
_diffrn_reflns_limit_h_min -11
_diffrn_reflns_limit_k_max 13
_diffrn_reflns_limit_k_min -10
_diffrn_reflns_limit_l_max 13
_diffrn_reflns_limit_l_min -13
_diffrn_reflns_number 7880
_diffrn_reflns_theta_full 27.45
_diffrn_reflns_theta_max 27.45
_diffrn_reflns_theta_min 3.13
_exptl_absorpt_coefficient_mu 0.749
_exptl_absorpt_correction_T_max 0.871
_exptl_absorpt_correction_T_min 0.774
_exptl_absorpt_correction_type multi-scan
_exptl_absorpt_process_details '(SADABS; Bruker, 2001)'
_exptl_crystal_colour blue
_exptl_crystal_density_diffrn 1.506
_exptl_crystal_density_method 'not measured'
_exptl_crystal_description prism
_exptl_crystal_F_000 379
_exptl_crystal_size_max 0.36
_exptl_crystal_size_mid 0.28
_exptl_crystal_size_min 0.19
_refine_diff_density_max 0.352
_refine_diff_density_min -0.367
_refine_ls_extinction_method none
_refine_ls_goodness_of_fit_ref 1.137
_refine_ls_hydrogen_treatment constr
_refine_ls_matrix_type full
_refine_ls_number_parameters 225
_refine_ls_number_reflns 3633
_refine_ls_number_restraints 0
_refine_ls_restrained_S_all 1.137
_refine_ls_R_factor_all 0.0382
_refine_ls_R_factor_gt 0.0334
_refine_ls_shift/su_max 0.000
_refine_ls_shift/su_mean 0.000
_refine_ls_structure_factor_coef Fsqd
_refine_ls_weighting_details 'calc w=1/[\s^2^(Fo^2^)+(0.06P)^2^+0.1742P] where P=(Fo^2^+2Fc^2^)/3'
_refine_ls_weighting_scheme calc
_refine_ls_wR_factor_gt 0.0979
_refine_ls_wR_factor_ref 0.1030
_reflns_number_gt 3274
_reflns_number_total 3633
_reflns_threshold_expression I>2\s(I)
_cod_data_source_file hb2904.cif
_cod_data_source_block I
_cod_depositor_comments
;
The following automatic conversions were performed:
'_symmetry_cell_setting' value 'Triclinic' changed to 'triclinic'
according to '/home/saulius/struct/CIF-dictionaries/cif_core.dic'
dictionary named 'cif_core.dic' version 2.4.1 from 2010-06-29.

Automatic conversion script
Id: cif_fix_enum 1527 2010-12-29 10:47:43Z saulius 

The following automatic conversions were performed:

'_symmetry_cell_setting' value 'Triclinic' changed to 'triclinic'
according to /home/saulius/struct/CIF-dictionaries/cif_core.dic
dictionary named 'cif_core.dic' version 2.4.1 from 2010-06-29.

Automatic conversion script
Id: cif_fix_values 1715 2011-07-08 13:25:40Z adriana 
;
_cod_database_code 2221076
_cod_database_fobs_code 2221076

loop_
_symmetry_equiv_pos_as_xyz
'x, y, z'
'-x, -y, -z'

loop_
_atom_site_type_symbol
_atom_site_label
_atom_site_fract_x
_atom_site_fract_y
_atom_site_fract_z
_atom_site_U_iso_or_equiv
_atom_site_adp_type
_atom_site_calc_flag
_atom_site_refinement_flags
_atom_site_occupancy
_atom_site_disorder_assembly
_atom_site_disorder_group
Cu Cu1 0.5000 0.5000 0.5000 0.02371(11) Uani d S 1 . .
F F1 0.82563(18) 0.16415(13) 0.12581(17) 0.0524(4) Uani d . 1 . .
O O1 0.59169(18) 0.69304(14) 0.50180(16) 0.0337(3) Uani d . 1 . .
O O2 0.7906(2) 0.89436(16) 0.5126(2) 0.0579(5) Uani d . 1 . .
O O3 0.63511(17) 0.45479(13) 0.39993(15) 0.0302(3) Uani d . 1 . .
N N1 1.09849(19) 0.72064(15) 0.39047(16) 0.0239(3) Uani d . 1 . .
N N2 1.1346(2) 0.33064(16) 0.10980(17) 0.0291(3) Uani d . 1 . .
N N3 1.3578(2) 0.24538(19) -0.00270(19) 0.0353(4) Uani d . 1 . .
C C1 0.7358(3) 0.76677(19) 0.4892(2) 0.0294(4) Uani d . 1 . .
C C2 0.8370(2) 0.69045(18) 0.44045(19) 0.0244(4) Uani d . 1 . .
C C3 0.7735(2) 0.54329(18) 0.39289(18) 0.0231(3) Uani d . 1 . .
C C4 0.8738(2) 0.49016(18) 0.32802(19) 0.0233(3) Uani d . 1 . .
C C5 0.8070(2) 0.34754(19) 0.2611(2) 0.0297(4) Uani d . 1 . .
H H5A 0.7014 0.2864 0.2617 0.036 Uiso calc R 1 . .
C C6 0.8976(3) 0.30001(19) 0.1959(2) 0.0315(4) Uani d . 1 . .
C C7 1.0598(2) 0.38636(19) 0.1906(2) 0.0267(4) Uani d . 1 . .
C C8 1.1264(2) 0.52630(19) 0.2581(2) 0.0258(4) Uani d . 1 . .
H H8A 1.2336 0.5861 0.2587 0.031 Uiso calc R 1 . .
C C9 1.0346(2) 0.57967(18) 0.32596(18) 0.0227(3) Uani d . 1 . .
C C10 0.9982(2) 0.77176(18) 0.43938(19) 0.0254(4) Uani d . 1 . .
H H10A 1.0400 0.8680 0.4748 0.031 Uiso calc R 1 . .
C C11 1.2746(2) 0.81963(19) 0.4025(2) 0.0307(4) Uani d . 1 . .
H H11A 1.3593 0.7721 0.4229 0.037 Uiso calc R 1 . .
H H11B 1.3171 0.8985 0.4797 0.037 Uiso calc R 1 . .
C C12 1.2671(3) 0.8743(2) 0.2716(3) 0.0470(6) Uani d . 1 . .
H H12A 1.2253 0.7967 0.1948 0.071 Uiso calc R 1 . .
H H12B 1.3839 0.9358 0.2840 0.071 Uiso calc R 1 . .
H H12C 1.1873 0.9249 0.2530 0.071 Uiso calc R 1 . .
C C13 1.2615(3) 0.4313(2) 0.0678(2) 0.0326(4) Uani d . 1 . .
H H13A 1.3746 0.4760 0.1459 0.039 Uiso calc R 1 . .
H H13B 1.2165 0.5036 0.0366 0.039 Uiso calc R 1 . .
C C14 1.2866(3) 0.3524(2) -0.0493(2) 0.0333(4) Uani d . 1 . .
H H14A 1.1732 0.3084 -0.1272 0.040 Uiso calc R 1 . .
H H14B 1.3677 0.4179 -0.0803 0.040 Uiso calc R 1 . .
C C15 1.2292(3) 0.1448(2) 0.0361(2) 0.0352(4) Uani d . 1 . .
H H15A 1.2732 0.0716 0.0657 0.042 Uiso calc R 1 . .
H H15B 1.1178 0.1013 -0.0439 0.042 Uiso calc R 1 . .
C C16 1.1970(3) 0.2168(2) 0.1528(2) 0.0332(4) Uani d . 1 . .
H H16A 1.1085 0.1490 0.1757 0.040 Uiso calc R 1 . .
H H16B 1.3065 0.2551 0.2349 0.040 Uiso calc R 1 . .
C C17 1.3936(4) 0.1748(3) -0.1120(3) 0.0563(7) Uani d . 1 . .
H H17A 1.4481 0.1096 -0.0768 0.084 Uiso calc R 1 . .
H H17B 1.4724 0.2435 -0.1407 0.084 Uiso calc R 1 . .
H H17C 1.2838 0.1252 -0.1900 0.084 Uiso calc R 1 . .

loop_
_atom_site_aniso_label
_atom_site_aniso_U_11
_atom_site_aniso_U_22
_atom_site_aniso_U_33
_atom_site_aniso_U_12
_atom_site_aniso_U_13
_atom_site_aniso_U_23
Cu1 0.02365(17) 0.02145(17) 0.03097(19) 0.00834(12) 0.01668(13) 0.00415(12)
F1 0.0481(7) 0.0230(6) 0.0834(10) -0.0009(5) 0.0416(7) -0.0160(6)
O1 0.0325(7) 0.0262(7) 0.0559(9) 0.0138(5) 0.0299(7) 0.0110(6)
O2 0.0654(11) 0.0217(7) 0.1127(16) 0.0147(7) 0.0680(12) 0.0092(9)
O3 0.0283(6) 0.0214(6) 0.0445(8) 0.0039(5) 0.0246(6) 0.0008(6)
N1 0.0220(7) 0.0178(7) 0.0334(8) 0.0060(5) 0.0139(6) 0.0034(6)
N2 0.0363(8) 0.0222(8) 0.0393(9) 0.0123(6) 0.0254(7) 0.0066(7)
N3 0.0379(9) 0.0391(10) 0.0392(10) 0.0191(7) 0.0234(8) 0.0049(8)
C1 0.0347(9) 0.0217(9) 0.0419(11) 0.0126(7) 0.0242(8) 0.0078(8)
C2 0.0278(8) 0.0210(8) 0.0297(9) 0.0104(7) 0.0162(7) 0.0049(7)
C3 0.0244(8) 0.0214(8) 0.0263(9) 0.0083(6) 0.0131(7) 0.0053(7)
C4 0.0248(8) 0.0192(8) 0.0292(9) 0.0077(6) 0.0147(7) 0.0048(7)
C5 0.0291(9) 0.0207(9) 0.0405(11) 0.0047(7) 0.0200(8) 0.0020(8)
C6 0.0329(9) 0.0179(8) 0.0440(11) 0.0041(7) 0.0218(8) -0.0016(8)
C7 0.0295(9) 0.0224(9) 0.0329(9) 0.0102(7) 0.0177(8) 0.0037(7)
C8 0.0247(8) 0.0219(8) 0.0345(9) 0.0083(6) 0.0162(7) 0.0056(7)
C9 0.0246(8) 0.0185(8) 0.0271(9) 0.0088(6) 0.0119(7) 0.0041(7)
C10 0.0287(8) 0.0179(8) 0.0319(9) 0.0086(7) 0.0148(7) 0.0027(7)
C11 0.0219(8) 0.0205(8) 0.0489(12) 0.0038(6) 0.0178(8) 0.0007(8)
C12 0.0486(12) 0.0361(12) 0.0679(16) 0.0106(10) 0.0388(12) 0.0182(11)
C13 0.0386(10) 0.0251(9) 0.0428(11) 0.0110(8) 0.0265(9) 0.0077(8)
C14 0.0374(10) 0.0336(10) 0.0347(10) 0.0115(8) 0.0220(8) 0.0069(8)
C15 0.0459(11) 0.0307(10) 0.0407(11) 0.0203(9) 0.0249(9) 0.0079(8)
C16 0.0454(11) 0.0308(10) 0.0370(11) 0.0198(8) 0.0258(9) 0.0100(8)
C17 0.0764(18) 0.0512(15) 0.0686(17) 0.0307(13) 0.0547(15) 0.0096(13)

loop_
_atom_type_symbol
_atom_type_description
_atom_type_scat_dispersion_real
_atom_type_scat_dispersion_imag
_atom_type_scat_source
C C 0.0033 0.0016 'International Tables Vol C Tables 4.2.6.8 and 6.1.1.4'
H H 0.0000 0.0000 'International Tables Vol C Tables 4.2.6.8 and 6.1.1.4'
N N 0.0061 0.0033 'International Tables Vol C Tables 4.2.6.8 and 6.1.1.4'
O O 0.0106 0.0060 'International Tables Vol C Tables 4.2.6.8 and 6.1.1.4'
F F 0.0171 0.0103 'International Tables Vol C Tables 4.2.6.8 and 6.1.1.4'
Cu Cu 0.3201 1.2651 'International Tables Vol C Tables 4.2.6.8 and 6.1.1.4'

loop_
_geom_angle_atom_site_label_1
_geom_angle_atom_site_label_2
_geom_angle_atom_site_label_3
_geom_angle_site_symmetry_1
_geom_angle_site_symmetry_3
_geom_angle
_geom_angle_publ_flag
O1 Cu1 O1 2_666 . 180.0 ?
O1 Cu1 O3 2_666 . 87.35(6) ?
O1 Cu1 O3 . . 92.65(6) ?
O1 Cu1 O3 2_666 2_666 92.65(6) ?
O1 Cu1 O3 . 2_666 87.35(6) ?
O3 Cu1 O3 . 2_666 180.0 ?
C1 O1 Cu1 . . 130.33(12) ?
C3 O3 Cu1 . . 124.62(12) ?
C10 N1 C9 . . 119.95(15) ?
C10 N1 C11 . . 118.31(15) ?
C9 N1 C11 . . 121.70(14) ?
C7 N2 C13 . . 116.83(15) ?
C7 N2 C16 . . 117.25(15) ?
C13 N2 C16 . . 111.04(15) ?
C15 N3 C14 . . 108.25(16) ?
C15 N3 C17 . . 110.58(18) ?
C14 N3 C17 . . 110.99(18) ?
O2 C1 O1 . . 122.66(17) ?
O2 C1 C2 . . 119.20(17) ?
O1 C1 C2 . . 118.13(16) ?
C10 C2 C3 . . 119.32(16) ?
C10 C2 C1 . . 116.81(15) ?
C3 C2 C1 . . 123.84(16) ?
O3 C3 C2 . . 125.72(16) ?
O3 C3 C4 . . 118.07(15) ?
C2 C3 C4 . . 116.19(15) ?
C9 C4 C5 . . 118.77(16) ?
C9 C4 C3 . . 121.23(16) ?
C5 C4 C3 . . 119.96(16) ?
C6 C5 C4 . . 119.63(17) ?
C6 C5 H5A . . 120.2 ?
C4 C5 H5A . . 120.2 ?
C5 C6 F1 . . 118.45(17) ?
C5 C6 C7 . . 123.62(17) ?
F1 C6 C7 . . 117.85(16) ?
C8 C7 N2 . . 123.85(16) ?
C8 C7 C6 . . 116.62(16) ?
N2 C7 C6 . . 119.30(16) ?
C7 C8 C9 . . 121.24(16) ?
C7 C8 H8A . . 119.4 ?
C9 C8 H8A . . 119.4 ?
N1 C9 C4 . . 118.52(15) ?
N1 C9 C8 . . 121.36(15) ?
C4 C9 C8 . . 120.11(16) ?
N1 C10 C2 . . 124.01(16) ?
N1 C10 H10A . . 118.0 ?
C2 C10 H10A . . 118.0 ?
N1 C11 C12 . . 112.76(17) ?
N1 C11 H11A . . 109.0 ?
C12 C11 H11A . . 109.0 ?
N1 C11 H11B . . 109.0 ?
C12 C11 H11B . . 109.0 ?
H11A C11 H11B . . 107.8 ?
C11 C12 H12A . . 109.5 ?
C11 C12 H12B . . 109.5 ?
H12A C12 H12B . . 109.5 ?
C11 C12 H12C . . 109.5 ?
H12A C12 H12C . . 109.5 ?
H12B C12 H12C . . 109.5 ?
N2 C13 C14 . . 108.39(16) ?
N2 C13 H13A . . 110.0 ?
C14 C13 H13A . . 110.0 ?
N2 C13 H13B . . 110.0 ?
C14 C13 H13B . . 110.0 ?
H13A C13 H13B . . 108.4 ?
N3 C14 C13 . . 110.51(17) ?
N3 C14 H14A . . 109.5 ?
C13 C14 H14A . . 109.5 ?
N3 C14 H14B . . 109.5 ?
C13 C14 H14B . . 109.5 ?
H14A C14 H14B . . 108.1 ?
N3 C15 C16 . . 110.62(17) ?
N3 C15 H15A . . 109.5 ?
C16 C15 H15A . . 109.5 ?
N3 C15 H15B . . 109.5 ?
C16 C15 H15B . . 109.5 ?
H15A C15 H15B . . 108.1 ?
N2 C16 C15 . . 109.86(16) ?
N2 C16 H16A . . 109.7 ?
C15 C16 H16A . . 109.7 ?
N2 C16 H16B . . 109.7 ?
C15 C16 H16B . . 109.7 ?
H16A C16 H16B . . 108.2 ?
N3 C17 H17A . . 109.5 ?
N3 C17 H17B . . 109.5 ?
H17A C17 H17B . . 109.5 ?
N3 C17 H17C . . 109.5 ?
H17A C17 H17C . . 109.5 ?
H17B C17 H17C . . 109.5 ?

loop_
_geom_bond_atom_site_label_1
_geom_bond_atom_site_label_2
_geom_bond_site_symmetry_2
_geom_bond_distance
_geom_bond_publ_flag
Cu1 O1 2_666 1.8858(15) ?
Cu1 O1 . 1.8858(15) y
Cu1 O3 . 1.9247(13) y
Cu1 O3 2_666 1.9247(13) ?
F1 C6 . 1.356(2) ?
O1 C1 . 1.288(2) ?
O2 C1 . 1.215(2) ?
O3 C3 . 1.279(2) ?
N1 C10 . 1.341(2) ?
N1 C9 . 1.389(2) ?
N1 C11 . 1.490(2) ?
N2 C7 . 1.397(2) ?
N2 C13 . 1.465(2) ?
N2 C16 . 1.473(2) ?
N3 C15 . 1.454(3) ?
N3 C14 . 1.458(3) ?
N3 C17 . 1.465(3) ?
C1 C2 . 1.505(2) ?
C2 C10 . 1.378(2) ?
C2 C3 . 1.412(2) ?
C3 C4 . 1.451(2) ?
C4 C9 . 1.406(2) ?
C4 C5 . 1.408(3) ?
C5 C6 . 1.354(3) ?
C5 H5A . 0.9300 ?
C6 C7 . 1.419(3) ?
C7 C8 . 1.387(3) ?
C8 C9 . 1.411(2) ?
C8 H8A . 0.9300 ?
C10 H10A . 0.9300 ?
C11 C12 . 1.517(3) ?
C11 H11A . 0.9700 ?
C11 H11B . 0.9700 ?
C12 H12A . 0.9600 ?
C12 H12B . 0.9600 ?
C12 H12C . 0.9600 ?
C13 C14 . 1.517(3) ?
C13 H13A . 0.9700 ?
C13 H13B . 0.9700 ?
C14 H14A . 0.9700 ?
C14 H14B . 0.9700 ?
C15 C16 . 1.516(3) ?
C15 H15A . 0.9700 ?
C15 H15B . 0.9700 ?
C16 H16A . 0.9700 ?
C16 H16B . 0.9700 ?
C17 H17A . 0.9600 ?
C17 H17B . 0.9600 ?
C17 H17C . 0.9600 ?

loop_
_geom_torsion_atom_site_label_1
_geom_torsion_atom_site_label_2
_geom_torsion_atom_site_label_3
_geom_torsion_atom_site_label_4
_geom_torsion_site_symmetry_1
_geom_torsion_site_symmetry_2
_geom_torsion_site_symmetry_3
_geom_torsion_site_symmetry_4
_geom_torsion
_geom_torsion_publ_flag
O3 Cu1 O1 C1 . . . . -22.51(19) ?
O3 Cu1 O1 C1 2_666 . . . 157.49(19) ?
O1 Cu1 O3 C3 2_666 . . . -160.14(16) ?
O1 Cu1 O3 C3 . . . . 19.86(16) ?
Cu1 O1 C1 O2 . . . . -168.97(18) ?
Cu1 O1 C1 C2 . . . . 12.5(3) ?
O2 C1 C2 C10 . . . . 6.8(3) ?
O1 C1 C2 C10 . . . . -174.60(18) ?
O2 C1 C2 C3 . . . . -171.3(2) ?
O1 C1 C2 C3 . . . . 7.3(3) ?
Cu1 O3 C3 C2 . . . . -8.9(3) ?
Cu1 O3 C3 C4 . . . . 172.47(12) ?
C10 C2 C3 O3 . . . . 173.24(17) ?
C1 C2 C3 O3 . . . . -8.7(3) ?
C10 C2 C3 C4 . . . . -8.1(3) ?
C1 C2 C3 C4 . . . . 169.88(17) ?
O3 C3 C4 C9 . . . . -175.10(16) ?
C2 C3 C4 C9 . . . . 6.2(3) ?
O3 C3 C4 C5 . . . . 7.3(3) ?
C2 C3 C4 C5 . . . . -171.48(17) ?
C9 C4 C5 C6 . . . . -0.4(3) ?
C3 C4 C5 C6 . . . . 177.27(18) ?
C4 C5 C6 F1 . . . . -176.44(19) ?
C4 C5 C6 C7 . . . . 0.2(3) ?
C13 N2 C7 C8 . . . . -15.2(3) ?
C16 N2 C7 C8 . . . . 120.3(2) ?
C13 N2 C7 C6 . . . . 159.03(19) ?
C16 N2 C7 C6 . . . . -65.5(2) ?
C5 C6 C7 C8 . . . . 0.6(3) ?
F1 C6 C7 C8 . . . . 177.28(18) ?
C5 C6 C7 N2 . . . . -174.06(19) ?
F1 C6 C7 N2 . . . . 2.6(3) ?
N2 C7 C8 C9 . . . . 173.18(17) ?
C6 C7 C8 C9 . . . . -1.2(3) ?
C10 N1 C9 C4 . . . . -7.3(3) ?
C11 N1 C9 C4 . . . . 175.07(17) ?
C10 N1 C9 C8 . . . . 171.97(17) ?
C11 N1 C9 C8 . . . . -5.6(3) ?
C5 C4 C9 N1 . . . . 179.12(17) ?
C3 C4 C9 N1 . . . . 1.4(3) ?
C5 C4 C9 C8 . . . . -0.2(3) ?
C3 C4 C9 C8 . . . . -177.85(16) ?
C7 C8 C9 N1 . . . . -178.24(17) ?
C7 C8 C9 C4 . . . . 1.0(3) ?
C9 N1 C10 C2 . . . . 5.5(3) ?
C11 N1 C10 C2 . . . . -176.84(18) ?
C3 C2 C10 N1 . . . . 2.7(3) ?
C1 C2 C10 N1 . . . . -175.49(17) ?
C10 N1 C11 C12 . . . . -95.8(2) ?
C9 N1 C11 C12 . . . . 81.9(2) ?
C7 N2 C13 C14 . . . . -164.32(17) ?
C16 N2 C13 C14 . . . . 57.6(2) ?
C15 N3 C14 C13 . . . . 62.2(2) ?
C17 N3 C14 C13 . . . . -176.26(18) ?
N2 C13 C14 N3 . . . . -60.8(2) ?
C14 N3 C15 C16 . . . . -60.3(2) ?
C17 N3 C15 C16 . . . . 178.0(2) ?
C7 N2 C16 C15 . . . . 165.57(17) ?
C13 N2 C16 C15 . . . . -56.5(2) ?
N3 C15 C16 N2 . . . . 57.7(2) ?
